data_4029152
loop_
_publ_author_name
'Tong, Yuan-Feng'
'Mao, Jian-Hui'
'Wu, Song'
'Zhao, Yuan'
'Cheng, Ying'

_publ_section_title
;
 Changing the Reaction Pathway by NHC/Br\/onsted Base Cooperative
 Catalysis: Highly Stereoselective Synthesis of Multifunctional
 Benzo[a]fluoren-11-ones from the Dimerization of
 2-(Aroylvinyl)arylaldehydes.
;
_journal_issue 5
_journal_name_full 'The Journal of organic chemistry'
_journal_page_first 2075
_journal_page_last 2081
_journal_paper_doi 10.1021/jo4027758
_journal_volume 79
_journal_year 2014
_chemical_formula_sum 'C32 H22 Br2 O4'
_chemical_formula_weight 630.32
_chemical_name_systematic
;

 ?

;
_space_group_IT_number 2
_symmetry_cell_setting triclinic
_symmetry_space_group_name_Hall '-P 1'
_symmetry_space_group_name_H-M 'P -1'
_atom_sites_solution_hydrogens geom
_atom_sites_solution_primary direct
_atom_sites_solution_secondary difmap
_audit_creation_method SHELXL-97
_cell_angle_alpha 111.028(2)
_cell_angle_beta 109.779(2)
_cell_angle_gamma 96.1380(10)
_cell_formula_units_Z 2
_cell_length_a 9.4414(8)
_cell_length_b 11.8060(10)
_cell_length_c 13.6250(18)
_cell_measurement_reflns_used 3729
_cell_measurement_temperature 110(2)
_cell_measurement_theta_max 27.61
_cell_measurement_theta_min 2.37
_cell_volume 1288.1(2)
_computing_cell_refinement 'Bruker SMART'
_computing_data_collection 'Bruker SMART'
_computing_data_reduction 'Bruker SAINT'
_computing_molecular_graphics 'Bruker SHELXTL'
_computing_publication_material 'Bruker SHELXTL'
_computing_structure_refinement 'SHELXL-97 (Sheldrick, 1997)'
_computing_structure_solution 'SHELXS-97 (Sheldrick, 1990)'
_diffrn_ambient_temperature 110(2)
_diffrn_measured_fraction_theta_full 0.988
_diffrn_measured_fraction_theta_max 0.988
_diffrn_measurement_device_type 'CCD area detector'
_diffrn_measurement_method 'phi and omega scans'
_diffrn_radiation_monochromator graphite
_diffrn_radiation_source 'fine-focus sealed tube'
_diffrn_radiation_type MoK\a
_diffrn_radiation_wavelength 0.71073
_diffrn_reflns_av_R_equivalents 0.0142
_diffrn_reflns_av_sigmaI/netI 0.0271
_diffrn_reflns_limit_h_max 11
_diffrn_reflns_limit_h_min -11
_diffrn_reflns_limit_k_max 14
_diffrn_reflns_limit_k_min -14
_diffrn_reflns_limit_l_max 16
_diffrn_reflns_limit_l_min -7
_diffrn_reflns_number 6435
_diffrn_reflns_theta_full 25.25
_diffrn_reflns_theta_max 25.25
_diffrn_reflns_theta_min 1.98
_exptl_absorpt_coefficient_mu 3.185
_exptl_absorpt_correction_T_max 0.5544
_exptl_absorpt_correction_T_min 0.3935
_exptl_absorpt_correction_type multi-scan
_exptl_absorpt_process_details SADABS
_exptl_crystal_density_diffrn 1.625
_exptl_crystal_density_method 'not measured'
_exptl_crystal_F_000 632
_exptl_crystal_size_max 0.36
_exptl_crystal_size_mid 0.30
_exptl_crystal_size_min 0.21
_refine_diff_density_max 0.355
_refine_diff_density_min -0.524
_refine_diff_density_rms 0.062
_refine_ls_extinction_method none
_refine_ls_goodness_of_fit_ref 1.034
_refine_ls_hydrogen_treatment constr
_refine_ls_matrix_type full
_refine_ls_number_parameters 343
_refine_ls_number_reflns 4608
_refine_ls_number_restraints 0
_refine_ls_restrained_S_all 1.034
_refine_ls_R_factor_all 0.0317
_refine_ls_R_factor_gt 0.0260
_refine_ls_shift/su_max 0.001
_refine_ls_shift/su_mean 0.000
_refine_ls_structure_factor_coef Fsqd
_refine_ls_weighting_details 'calc w=1/[\s^2^(Fo^2^)+(0.0248P)^2^+1.2166P] where P=(Fo^2^+2Fc^2^)/3'
_refine_ls_weighting_scheme calc
_refine_ls_wR_factor_gt 0.0600
_refine_ls_wR_factor_ref 0.0623
_reflns_number_gt 4066
_reflns_number_total 4608
_reflns_threshold_expression >2sigma(I)
_cod_data_source_file jo4027758_si_002.cif
_cod_data_source_block 1
_cod_depositor_comments
;
The following automatic conversions were performed:

'_symmetry_cell_setting' value 'Triclinic' changed to 'triclinic'
according to
/usr/data/users/saulius/crontab/automatic-downloads/current/ACS/lib/dictionaries/cif_core.dic
dictionary named 'cif_core.dic' version 2.4.2 from
2011-04-26.

'_exptl_absorpt_correction_type' value 'Multi-scan'
changed to 'multi-scan' according to
/usr/data/users/saulius/crontab/automatic-downloads/current/ACS/lib/dictionaries/cif_core.dic
dictionary named 'cif_core.dic' version 2.4.2 from 2011-04-26.

Automatic conversion script
Id: cif_fix_values 2281 2013-09-26 08:29:07Z andrius 
;
_cod_original_sg_symbol_H-M P-1
_cod_database_code 4029152

loop_
_symmetry_equiv_pos_as_xyz
'x, y, z'
'-x, -y, -z'

loop_
_atom_site_label
_atom_site_type_symbol
_atom_site_fract_x
_atom_site_fract_y
_atom_site_fract_z
_atom_site_U_iso_or_equiv
_atom_site_adp_type
_atom_site_occupancy
_atom_site_symmetry_multiplicity
_atom_site_calc_flag
_atom_site_refinement_flags
Br1 Br -0.62842(3) 0.17980(2) 0.62657(2) 0.02656(8) Uani 1 1 d .
Br2 Br 0.88598(3) 1.62061(2) 1.19273(2) 0.02702(8) Uani 1 1 d .
C1 C -0.5086(3) 0.3494(2) 0.6981(2) 0.0176(5) Uani 1 1 d .
C2 C -0.3735(3) 0.3886(2) 0.7965(2) 0.0179(5) Uani 1 1 d .
H2 H -0.3408 0.3317 0.8286 0.021 Uiso 1 1 calc R
C3 C -0.2867(3) 0.5123(2) 0.84749(19) 0.0152(5) Uani 1 1 d .
H3 H -0.1945 0.5409 0.9159 0.018 Uiso 1 1 calc R
C4 C -0.3334(2) 0.5955(2) 0.79935(19) 0.0137(4) Uani 1 1 d .
C5 C -0.4704(3) 0.5528(2) 0.6993(2) 0.0175(5) Uani 1 1 d .
H5 H -0.5025 0.6086 0.6656 0.021 Uiso 1 1 calc R
C6 C -0.5595(3) 0.4297(2) 0.6489(2) 0.0198(5) Uani 1 1 d .
H6 H -0.6537 0.4011 0.5820 0.024 Uiso 1 1 calc R
C7 C -0.2368(2) 0.7289(2) 0.85760(18) 0.0124(4) Uani 1 1 d .
C8 C -0.2597(2) 0.8059(2) 0.78873(19) 0.0129(4) Uani 1 1 d .
H8A H -0.3516 0.8391 0.7891 0.015 Uiso 1 1 calc R
H8B H -0.2813 0.7510 0.7080 0.015 Uiso 1 1 calc R
C9 C -0.1184(2) 0.9148(2) 0.83586(18) 0.0114(4) Uani 1 1 d .
H9 H -0.0996 0.9742 0.9156 0.014 Uiso 1 1 calc R
C10 C -0.1317(2) 0.98427(19) 0.76122(18) 0.0117(4) Uani 1 1 d .
C11 C -0.2249(2) 1.0639(2) 0.74181(19) 0.0148(5) Uani 1 1 d .
H11 H -0.2949 1.0814 0.7782 0.018 Uiso 1 1 calc R
C12 C -0.2141(3) 1.1173(2) 0.66854(19) 0.0157(5) Uani 1 1 d .
H12 H -0.2777 1.1716 0.6543 0.019 Uiso 1 1 calc R
C13 C -0.1113(2) 1.09245(19) 0.61539(19) 0.0145(5) Uani 1 1 d .
H13 H -0.1047 1.1306 0.5659 0.017 Uiso 1 1 calc R
C14 C -0.0185(2) 1.0124(2) 0.63419(18) 0.0133(4) Uani 1 1 d .
H14 H 0.0511 0.9946 0.5976 0.016 Uiso 1 1 calc R
C15 C -0.0298(2) 0.95892(19) 0.70766(18) 0.0114(4) Uani 1 1 d .
C16 C 0.0552(2) 0.8700(2) 0.74476(18) 0.0115(4) Uani 1 1 d .
C17 C -0.0005(2) 0.7392(2) 0.64158(19) 0.0133(4) Uani 1 1 d .
C18 C 0.1196(3) 0.7319(2) 0.59497(19) 0.0138(4) Uani 1 1 d .
C19 C 0.1133(3) 0.6419(2) 0.49271(19) 0.0169(5) Uani 1 1 d .
H19 H 0.0245 0.5724 0.4436 0.020 Uiso 1 1 calc R
C20 C 0.2394(3) 0.6565(2) 0.4648(2) 0.0194(5) Uani 1 1 d .
H20 H 0.2394 0.5954 0.3966 0.023 Uiso 1 1 calc R
C21 C 0.3664(3) 0.7606(2) 0.5361(2) 0.0177(5) Uani 1 1 d .
H21 H 0.4511 0.7707 0.5145 0.021 Uiso 1 1 calc R
C22 C 0.3727(3) 0.8502(2) 0.63829(19) 0.0155(5) Uani 1 1 d .
H22 H 0.4597 0.9215 0.6856 0.019 Uiso 1 1 calc R
C23 C 0.2494(2) 0.8335(2) 0.66967(18) 0.0124(4) Uani 1 1 d .
C24 C 0.2333(2) 0.9053(2) 0.78110(18) 0.0117(4) Uani 1 1 d .
H24 H 0.2784 0.8650 0.8336 0.014 Uiso 1 1 calc R
C25 C 0.3125(2) 1.0455(2) 0.84835(19) 0.0130(4) Uani 1 1 d .
H25A H 0.2884 1.0862 0.7948 0.016 Uiso 1 1 calc R
H25B H 0.2691 1.0823 0.9058 0.016 Uiso 1 1 calc R
C26 C 0.4873(2) 1.0738(2) 0.90954(18) 0.0130(4) Uani 1 1 d .
C27 C 0.5797(2) 1.2076(2) 0.97795(18) 0.0129(4) Uani 1 1 d .
C28 C 0.7421(2) 1.2338(2) 1.01546(19) 0.0156(5) Uani 1 1 d .
H28 H 0.7898 1.1669 0.9967 0.019 Uiso 1 1 calc R
C29 C 0.8335(3) 1.3556(2) 1.0792(2) 0.0189(5) Uani 1 1 d .
H29 H 0.9434 1.3730 1.1032 0.023 Uiso 1 1 calc R
C30 C 0.7628(3) 1.4523(2) 1.10788(19) 0.0175(5) Uani 1 1 d .
C31 C 0.6028(3) 1.4288(2) 1.07483(19) 0.0177(5) Uani 1 1 d .
H31 H 0.5563 1.4956 1.0975 0.021 Uiso 1 1 calc R
C32 C 0.5117(3) 1.3062(2) 1.00825(19) 0.0154(5) Uani 1 1 d .
H32 H 0.4017 1.2894 0.9831 0.019 Uiso 1 1 calc R
O1 O -0.14404(18) 0.77198(15) 0.95713(13) 0.0190(4) Uani 1 1 d .
O2 O 0.01741(16) 0.86713(14) 0.83663(13) 0.0127(3) Uani 1 1 d .
O3 O -0.12060(18) 0.66116(14) 0.60763(14) 0.0202(4) Uani 1 1 d .
O4 O 0.55390(17) 0.98956(14) 0.90263(13) 0.0161(3) Uani 1 1 d .

loop_
_atom_site_aniso_label
_atom_site_aniso_U_11
_atom_site_aniso_U_22
_atom_site_aniso_U_33
_atom_site_aniso_U_23
_atom_site_aniso_U_13
_atom_site_aniso_U_12
Br1 0.02870(14) 0.01427(13) 0.03122(15) 0.00389(11) 0.01475(11) -0.00372(10)
Br2 0.02370(14) 0.01538(13) 0.02683(14) 0.00417(11) 0.00051(11) -0.00347(10)
C1 0.0191(12) 0.0132(11) 0.0209(12) 0.0052(10) 0.0116(10) 0.0010(9)
C2 0.0228(12) 0.0160(11) 0.0212(12) 0.0097(10) 0.0136(10) 0.0072(10)
C3 0.0143(11) 0.0179(11) 0.0161(11) 0.0081(10) 0.0079(9) 0.0052(9)
C4 0.0141(11) 0.0139(11) 0.0161(11) 0.0064(9) 0.0092(9) 0.0038(9)
C5 0.0177(11) 0.0182(12) 0.0179(12) 0.0099(10) 0.0064(10) 0.0051(9)
C6 0.0151(11) 0.0211(12) 0.0183(12) 0.0057(10) 0.0050(10) 0.0006(10)
C7 0.0106(10) 0.0151(11) 0.0160(12) 0.0066(9) 0.0097(9) 0.0057(9)
C8 0.0108(10) 0.0142(11) 0.0142(11) 0.0064(9) 0.0051(9) 0.0040(9)
C9 0.0100(10) 0.0118(10) 0.0139(11) 0.0055(9) 0.0058(9) 0.0054(8)
C10 0.0104(10) 0.0099(10) 0.0103(10) 0.0020(9) 0.0024(8) -0.0001(8)
C11 0.0118(11) 0.0131(11) 0.0183(12) 0.0047(9) 0.0066(9) 0.0036(9)
C12 0.0146(11) 0.0122(11) 0.0181(12) 0.0065(9) 0.0035(9) 0.0058(9)
C13 0.0156(11) 0.0108(10) 0.0145(11) 0.0058(9) 0.0035(9) 0.0006(9)
C14 0.0115(10) 0.0135(11) 0.0119(11) 0.0041(9) 0.0034(9) 0.0011(8)
C15 0.0081(10) 0.0085(10) 0.0114(10) 0.0017(9) 0.0005(8) -0.0006(8)
C16 0.0105(10) 0.0127(10) 0.0133(11) 0.0073(9) 0.0050(9) 0.0025(8)
C17 0.0130(11) 0.0120(11) 0.0158(11) 0.0077(9) 0.0040(9) 0.0057(9)
C18 0.0151(11) 0.0124(11) 0.0165(11) 0.0083(9) 0.0060(9) 0.0066(9)
C19 0.0222(12) 0.0110(11) 0.0163(12) 0.0048(9) 0.0068(10) 0.0059(9)
C20 0.0276(13) 0.0195(12) 0.0156(12) 0.0082(10) 0.0111(10) 0.0130(10)
C21 0.0175(11) 0.0256(13) 0.0195(12) 0.0145(10) 0.0110(10) 0.0130(10)
C22 0.0134(11) 0.0190(11) 0.0169(11) 0.0103(10) 0.0056(9) 0.0070(9)
C23 0.0140(11) 0.0119(10) 0.0142(11) 0.0082(9) 0.0048(9) 0.0082(9)
C24 0.0096(10) 0.0134(11) 0.0141(11) 0.0077(9) 0.0045(9) 0.0048(8)
C25 0.0120(11) 0.0125(11) 0.0139(11) 0.0047(9) 0.0052(9) 0.0033(8)
C26 0.0130(11) 0.0183(11) 0.0118(11) 0.0085(9) 0.0073(9) 0.0049(9)
C27 0.0139(11) 0.0160(11) 0.0113(10) 0.0079(9) 0.0055(9) 0.0047(9)
C28 0.0132(11) 0.0171(11) 0.0179(11) 0.0090(10) 0.0057(9) 0.0057(9)
C29 0.0118(11) 0.0230(12) 0.0212(12) 0.0119(10) 0.0032(9) 0.0046(9)
C30 0.0187(12) 0.0145(11) 0.0149(11) 0.0065(9) 0.0028(9) -0.0007(9)
C31 0.0201(12) 0.0164(11) 0.0162(11) 0.0059(10) 0.0075(10) 0.0060(9)
C32 0.0125(11) 0.0173(11) 0.0157(11) 0.0058(10) 0.0061(9) 0.0036(9)
O1 0.0202(8) 0.0179(8) 0.0142(8) 0.0069(7) 0.0028(7) -0.0002(7)
O2 0.0095(7) 0.0185(8) 0.0151(8) 0.0103(7) 0.0065(6) 0.0067(6)
O3 0.0164(8) 0.0141(8) 0.0245(9) 0.0039(7) 0.0076(7) 0.0000(7)
O4 0.0139(8) 0.0162(8) 0.0180(8) 0.0069(7) 0.0059(7) 0.0067(6)

loop_
_atom_type_symbol
_atom_type_description
_atom_type_scat_dispersion_real
_atom_type_scat_dispersion_imag
_atom_type_scat_source
C C 0.0033 0.0016 'International Tables Vol C Tables 4.2.6.8 and 6.1.1.4'
H H 0.0000 0.0000 'International Tables Vol C Tables 4.2.6.8 and 6.1.1.4'
O O 0.0106 0.0060 'International Tables Vol C Tables 4.2.6.8 and 6.1.1.4'
Br Br -0.2901 2.4595 'International Tables Vol C Tables 4.2.6.8 and 6.1.1.4'

loop_
_geom_angle_atom_site_label_1
_geom_angle_atom_site_label_2
_geom_angle_atom_site_label_3
_geom_angle
C2 C1 C6 122.1(2)
C2 C1 Br1 119.36(17)
C6 C1 Br1 118.53(17)
C1 C2 C3 118.8(2)
C1 C2 H2 120.6
C3 C2 H2 120.6
C2 C3 C4 120.6(2)
C2 C3 H3 119.7
C4 C3 H3 119.7
C3 C4 C5 119.2(2)
C3 C4 C7 118.99(19)
C5 C4 C7 121.79(19)
C6 C5 C4 120.5(2)
C6 C5 H5 119.7
C4 C5 H5 119.7
C1 C6 C5 118.7(2)
C1 C6 H6 120.6
C5 C6 H6 120.6
O1 C7 C4 120.15(19)
O1 C7 C8 121.98(19)
C4 C7 C8 117.87(18)
C7 C8 C9 112.39(17)
C7 C8 H8A 109.1
C9 C8 H8A 109.1
C7 C8 H8B 109.1
C9 C8 H8B 109.1
H8A C8 H8B 107.9
O2 C9 C10 103.82(16)
O2 C9 C8 109.56(17)
C10 C9 C8 113.25(17)
O2 C9 H9 110.0
C10 C9 H9 110.0
C8 C9 H9 110.0
C11 C10 C15 120.3(2)
C11 C10 C9 130.3(2)
C15 C10 C9 109.39(18)
C12 C11 C10 118.8(2)
C12 C11 H11 120.6
C10 C11 H11 120.6
C11 C12 C13 120.9(2)
C11 C12 H12 119.6
C13 C12 H12 119.6
C14 C13 C12 120.5(2)
C14 C13 H13 119.8
C12 C13 H13 119.8
C15 C14 C13 118.5(2)
C15 C14 H14 120.8
C13 C14 H14 120.8
C14 C15 C10 121.0(2)
C14 C15 C16 130.53(19)
C10 C15 C16 108.44(18)
O2 C16 C15 104.60(16)
O2 C16 C24 111.52(17)
C15 C16 C24 115.43(17)
O2 C16 C17 112.71(17)
C15 C16 C17 109.53(17)
C24 C16 C17 103.29(17)
O3 C17 C18 128.2(2)
O3 C17 C16 125.4(2)
C18 C17 C16 106.37(17)
C19 C18 C23 122.1(2)
C19 C18 C17 128.4(2)
C23 C18 C17 109.47(19)
C20 C19 C18 118.2(2)
C20 C19 H19 120.9
C18 C19 H19 120.9
C19 C20 C21 120.1(2)
C19 C20 H20 119.9
C21 C20 H20 119.9
C20 C21 C22 121.6(2)
C20 C21 H21 119.2
C22 C21 H21 119.2
C23 C22 C21 118.7(2)
C23 C22 H22 120.7
C21 C22 H22 120.7
C22 C23 C18 119.1(2)
C22 C23 C24 130.1(2)
C18 C23 C24 110.57(18)
C23 C24 C25 119.01(18)
C23 C24 C16 102.60(17)
C25 C24 C16 114.98(17)
C23 C24 H24 106.5
C25 C24 H24 106.5
C16 C24 H24 106.5
C26 C25 C24 113.19(17)
C26 C25 H25A 108.9
C24 C25 H25A 108.9
C26 C25 H25B 108.9
C24 C25 H25B 108.9
H25A C25 H25B 107.8
O4 C26 C27 119.78(19)
O4 C26 C25 121.4(2)
C27 C26 C25 118.82(18)
C32 C27 C28 119.0(2)
C32 C27 C26 122.70(19)
C28 C27 C26 118.28(19)
C29 C28 C27 120.8(2)
C29 C28 H28 119.6
C27 C28 H28 119.6
C28 C29 C30 119.0(2)
C28 C29 H29 120.5
C30 C29 H29 120.5
C31 C30 C29 121.4(2)
C31 C30 Br2 118.96(18)
C29 C30 Br2 119.66(17)
C30 C31 C32 119.0(2)
C30 C31 H31 120.5
C32 C31 H31 120.5
C31 C32 C27 120.7(2)
C31 C32 H32 119.7
C27 C32 H32 119.7
C16 O2 C9 110.72(15)

loop_
_geom_bond_atom_site_label_1
_geom_bond_atom_site_label_2
_geom_bond_distance
Br1 C1 1.900(2)
Br2 C30 1.893(2)
C1 C2 1.382(3)
C1 C6 1.383(3)
C2 C3 1.385(3)
C2 H2 0.9500
C3 C4 1.396(3)
C3 H3 0.9500
C4 C5 1.400(3)
C4 C7 1.500(3)
C5 C6 1.387(3)
C5 H5 0.9500
C6 H6 0.9500
C7 O1 1.213(3)
C7 C8 1.506(3)
C8 C9 1.519(3)
C8 H8A 0.9900
C8 H8B 0.9900
C9 O2 1.452(2)
C9 C10 1.502(3)
C9 H9 1.0000
C10 C11 1.388(3)
C10 C15 1.388(3)
C11 C12 1.382(3)
C11 H11 0.9500
C12 C13 1.391(3)
C12 H12 0.9500
C13 C14 1.388(3)
C13 H13 0.9500
C14 C15 1.387(3)
C14 H14 0.9500
C15 C16 1.513(3)
C16 O2 1.423(3)
C16 C24 1.544(3)
C16 C17 1.551(3)
C17 O3 1.210(3)
C17 C18 1.471(3)
C18 C19 1.393(3)
C18 C23 1.394(3)
C19 C20 1.380(3)
C19 H19 0.9500
C20 C21 1.389(3)
C20 H20 0.9500
C21 C22 1.392(3)
C21 H21 0.9500
C22 C23 1.388(3)
C22 H22 0.9500
C23 C24 1.519(3)
C24 C25 1.523(3)
C24 H24 1.0000
C25 C26 1.510(3)
C25 H25A 0.9900
C25 H25B 0.9900
C26 O4 1.225(3)
C26 C27 1.491(3)
C27 C32 1.390(3)
C27 C28 1.401(3)
C28 C29 1.377(3)
C28 H28 0.9500
C29 C30 1.386(3)
C29 H29 0.9500
C30 C31 1.386(3)
C31 C32 1.386(3)
C31 H31 0.9500
C32 H32 0.9500
